data_7052000
loop_
_publ_author_name
'Nakanishi, Waro'
'Hayashi, Satoko'
'Morinaka, Sayuri'
'Sasamori, Takahiro'
'Tokitoh, Norihiro'

_publ_section_title
;
 Extended hypervalent E&#x2032;&#x22EF;E--E&#x22EF;E&#x2032; 4c--6e (E,
 E&#x2032; = Se, S) interactions: structure, stability and reactivity
 of 1-(8-PhE&#x2032;C10H6)EE(C10H6E&#x2032;Ph-8&#x2032;)-1&#x2032;
;
_journal_issue 11
_journal_name_full 'New Journal of Chemistry'
_journal_page_first 1881
_journal_paper_doi 10.1039/b805678a
_journal_volume 32
_journal_year 2008
_chemical_formula_moiety 'C32 H22 S2 Se2'
_chemical_formula_sum 'C32 H22 S2 Se2'
_chemical_formula_weight 628.54
_chemical_name_common '1 Se2S2'
_chemical_name_systematic
;
?
;
_space_group_IT_number 2
_symmetry_cell_setting triclinic
_symmetry_Int_Tables_number 2
_symmetry_space_group_name_Hall '-P 1'
_symmetry_space_group_name_H-M 'P -1'
_atom_sites_solution_hydrogens geom
_atom_sites_solution_primary direct
_atom_sites_solution_secondary difmap
_audit_creation_method SHELXL-97
_cell_angle_alpha 91.773(4)
_cell_angle_beta 102.912(4)
_cell_angle_gamma 110.758(2)
_cell_formula_units_Z 2
_cell_length_a 9.579(3)
_cell_length_b 11.979(4)
_cell_length_c 12.141(4)
_cell_measurement_temperature 103(2)
_cell_measurement_theta_max 25.0
_cell_measurement_theta_min 2.35
_cell_volume 1260.5(7)
_computing_cell_refinement 'Crystal Clear'
_computing_data_collection 'Crystal Clear'
_computing_structure_refinement 'SHELXL-97 (Sheldrick, 1997)'
_computing_structure_solution SIR-97
_diffrn_ambient_temperature 103(2)
_diffrn_measured_fraction_theta_full 0.972
_diffrn_measured_fraction_theta_max 0.972
_diffrn_measurement_device_type 'Rigaku/MSC Mercury CCD'
_diffrn_measurement_method \w
_diffrn_radiation_monochromator graphite
_diffrn_radiation_source 'fine-focus sealed tube'
_diffrn_radiation_type MoK\a
_diffrn_radiation_wavelength 0.71070
_diffrn_reflns_av_R_equivalents 0.0183
_diffrn_reflns_av_sigmaI/netI 0.0285
_diffrn_reflns_limit_h_max 11
_diffrn_reflns_limit_h_min -11
_diffrn_reflns_limit_k_max 14
_diffrn_reflns_limit_k_min -10
_diffrn_reflns_limit_l_max 13
_diffrn_reflns_limit_l_min -14
_diffrn_reflns_number 8096
_diffrn_reflns_theta_full 25.00
_diffrn_reflns_theta_max 25.00
_diffrn_reflns_theta_min 2.35
_exptl_absorpt_coefficient_mu 3.120
_exptl_absorpt_correction_T_max 0.5093
_exptl_absorpt_correction_T_min 0.3341
_exptl_absorpt_correction_type multi-scan
_exptl_absorpt_process_details 'Jacobson, R. (1998) Private communication'
_exptl_crystal_colour Yellow
_exptl_crystal_density_diffrn 1.656
_exptl_crystal_density_method 'not measured'
_exptl_crystal_description Prism
_exptl_crystal_F_000 628
_exptl_crystal_size_max 0.45
_exptl_crystal_size_mid 0.30
_exptl_crystal_size_min 0.25
_refine_diff_density_max 0.382
_refine_diff_density_min -0.482
_refine_diff_density_rms 0.066
_refine_ls_extinction_method none
_refine_ls_goodness_of_fit_ref 1.000
_refine_ls_hydrogen_treatment refall
_refine_ls_matrix_type full
_refine_ls_number_parameters 413
_refine_ls_number_reflns 4329
_refine_ls_number_restraints 0
_refine_ls_restrained_S_all 1.000
_refine_ls_R_factor_all 0.0223
_refine_ls_R_factor_gt 0.0204
_refine_ls_shift/su_max 0.001
_refine_ls_shift/su_mean 0.000
_refine_ls_structure_factor_coef Fsqd
_refine_ls_weighting_details 'calc w=1/[\s^2^(Fo^2^)+(0.0323P)^2^+0.0000P] where P=(Fo^2^+2Fc^2^)/3'
_refine_ls_weighting_scheme calc
_refine_ls_wR_factor_gt 0.0526
_refine_ls_wR_factor_ref 0.0532
_reflns_number_gt 3971
_reflns_number_total 4329
_reflns_threshold_expression >2sigma(I)
_cod_data_source_file b805678a.txt
_cod_data_source_block 1
_cod_original_sg_symbol_Hall ' -P 1'
_cod_database_code 7052000

loop_
_symmetry_equiv_pos_as_xyz
'x, y, z'
'-x, -y, -z'

loop_
_atom_site_label
_atom_site_type_symbol
_atom_site_fract_x
_atom_site_fract_y
_atom_site_fract_z
_atom_site_U_iso_or_equiv
_atom_site_adp_type
_atom_site_occupancy
_atom_site_symmetry_multiplicity
_atom_site_calc_flag
_atom_site_refinement_flags
_atom_site_disorder_assembly
_atom_site_disorder_group
Se1 Se 0.40643(2) 0.169539(17) 0.189671(15) 0.01034(7) Uani 1 1 d . . .
Se2 Se 0.23137(2) 0.099405(16) 0.009498(15) 0.01012(7) Uani 1 1 d . . .
S1 S 0.61818(5) 0.30021(5) 0.41538(4) 0.01202(11) Uani 1 1 d . . .
S2 S 0.01466(5) 0.00973(4) -0.21680(4) 0.01176(11) Uani 1 1 d . . .
C1 C 0.6078(2) 0.21216(17) 0.15379(16) 0.0110(4) Uani 1 1 d . . .
C2 C 0.6095(2) 0.18604(18) 0.04316(17) 0.0145(4) Uani 1 1 d . . .
H1 H 0.520(3) 0.157(2) -0.0142(18) 0.027(6) Uiso 1 1 d . . .
C3 C 0.7462(2) 0.19731(19) 0.01195(18) 0.0159(4) Uani 1 1 d . . .
H2 H 0.743(2) 0.1793(18) -0.0647(18) 0.013(5) Uiso 1 1 d . . .
C4 C 0.8823(2) 0.23378(18) 0.09289(17) 0.0135(4) Uani 1 1 d . . .
H3 H 0.973(3) 0.239(2) 0.0780(18) 0.022(6) Uiso 1 1 d . . .
C5 C 1.0318(2) 0.30189(18) 0.28939(17) 0.0141(4) Uani 1 1 d . . .
H4 H 1.113(3) 0.3019(18) 0.2638(16) 0.015(5) Uiso 1 1 d . . .
C6 C 1.0453(2) 0.33407(19) 0.40078(18) 0.0167(4) Uani 1 1 d . . .
H5 H 1.142(3) 0.3548(19) 0.4575(17) 0.014(5) Uiso 1 1 d . . .
C7 C 0.9133(2) 0.33267(18) 0.43436(17) 0.0147(4) Uani 1 1 d . . .
H6 H 0.922(2) 0.3583(19) 0.5145(19) 0.022(6) Uiso 1 1 d . . .
C8 C 0.7713(2) 0.29660(17) 0.35791(16) 0.0113(4) Uani 1 1 d . . .
C9 C 0.7505(2) 0.25828(16) 0.24048(16) 0.0097(4) Uani 1 1 d . . .
C10 C 0.8884(2) 0.26550(17) 0.20722(16) 0.0113(4) Uani 1 1 d . . .
C11 C 0.5809(2) 0.42546(17) 0.36100(15) 0.0105(4) Uani 1 1 d . . .
C12 C 0.4446(2) 0.43601(18) 0.37220(16) 0.0132(4) Uani 1 1 d . . .
H7 H 0.384(2) 0.3818(19) 0.4056(17) 0.014(5) Uiso 1 1 d . . .
C13 C 0.4076(2) 0.53196(18) 0.33522(16) 0.0153(4) Uani 1 1 d . . .
H8 H 0.321(2) 0.5386(17) 0.3451(15) 0.007(5) Uiso 1 1 d . . .
C14 C 0.5061(2) 0.61831(19) 0.28508(17) 0.0168(4) Uani 1 1 d . . .
H9 H 0.480(2) 0.6852(19) 0.2570(16) 0.013(5) Uiso 1 1 d . . .
C15 C 0.6409(2) 0.60710(19) 0.27300(18) 0.0182(5) Uani 1 1 d . . .
H10 H 0.710(3) 0.667(2) 0.2365(18) 0.029(6) Uiso 1 1 d . . .
C16 C 0.6800(2) 0.51135(18) 0.31095(17) 0.0152(4) Uani 1 1 d . . .
H11 H 0.773(3) 0.5034(19) 0.3022(16) 0.018(5) Uiso 1 1 d . . .
C17 C 0.2062(2) 0.24827(17) -0.03474(15) 0.0099(4) Uani 1 1 d . . .
C18 C 0.3064(2) 0.35612(18) 0.02581(16) 0.0149(4) Uani 1 1 d . . .
H12 H 0.390(3) 0.3619(19) 0.0790(18) 0.016(6) Uiso 1 1 d . . .
C19 C 0.2819(3) 0.46382(19) 0.00884(17) 0.0182(5) Uani 1 1 d . . .
H13 H 0.353(2) 0.540(2) 0.0517(17) 0.018(6) Uiso 1 1 d . . .
C20 C 0.1526(3) 0.46207(19) -0.06676(17) 0.0173(5) Uani 1 1 d . . .
H14 H 0.136(2) 0.5309(19) -0.0779(16) 0.013(5) Uiso 1 1 d . . .
C21 C -0.0850(2) 0.35400(19) -0.21467(17) 0.0155(4) Uani 1 1 d . . .
H15 H -0.101(3) 0.425(2) -0.2172(17) 0.023(6) Uiso 1 1 d . . .
C22 C -0.1849(2) 0.25311(19) -0.28452(16) 0.0160(4) Uani 1 1 d . . .
H16 H -0.274(3) 0.2509(19) -0.3377(17) 0.021(6) Uiso 1 1 d . . .
C23 C -0.1531(2) 0.14748(19) -0.28070(16) 0.0142(4) Uani 1 1 d . . .
H17 H -0.218(2) 0.0799(19) -0.3334(16) 0.016(5) Uiso 1 1 d . . .
C24 C -0.0249(2) 0.14342(17) -0.20500(16) 0.0109(4) Uani 1 1 d . . .
C25 C 0.0767(2) 0.24496(17) -0.12407(15) 0.0102(4) Uani 1 1 d . . .
C26 C 0.0484(2) 0.35434(18) -0.13503(16) 0.0125(4) Uani 1 1 d . . .
C27 C 0.1537(2) 0.05088(16) -0.30046(15) 0.0110(4) Uani 1 1 d . . .
C28 C 0.2831(2) 0.02116(17) -0.26667(17) 0.0138(4) Uani 1 1 d . . .
H18 H 0.303(2) -0.0101(18) -0.2000(17) 0.013(5) Uiso 1 1 d . . .
C29 C 0.3848(2) 0.03685(18) -0.33581(18) 0.0184(5) Uani 1 1 d . . .
H19 H 0.471(3) 0.0164(19) -0.3123(17) 0.021(6) Uiso 1 1 d . . .
C30 C 0.3586(2) 0.08417(18) -0.43742(18) 0.0183(5) Uani 1 1 d . . .
H20 H 0.426(3) 0.091(2) -0.4862(18) 0.026(6) Uiso 1 1 d . . .
C31 C 0.2317(2) 0.11765(18) -0.46935(17) 0.0171(4) Uani 1 1 d . . .
H21 H 0.210(2) 0.1492(19) -0.5422(18) 0.021(6) Uiso 1 1 d . . .
C32 C 0.1291(2) 0.10112(18) -0.40134(16) 0.0149(4) Uani 1 1 d . . .
H22 H 0.043(2) 0.1216(18) -0.4187(16) 0.014(5) Uiso 1 1 d . . .

loop_
_atom_site_aniso_label
_atom_site_aniso_U_11
_atom_site_aniso_U_22
_atom_site_aniso_U_33
_atom_site_aniso_U_23
_atom_site_aniso_U_13
_atom_site_aniso_U_12
Se1 0.00722(11) 0.01448(11) 0.00911(11) 0.00232(8) 0.00104(8) 0.00434(8)
Se2 0.00811(11) 0.01045(11) 0.01067(12) 0.00098(8) -0.00018(8) 0.00366(8)
S1 0.0102(2) 0.0190(3) 0.0090(2) 0.0032(2) 0.00347(19) 0.0072(2)
S2 0.0102(2) 0.0116(2) 0.0124(3) -0.0002(2) 0.00264(19) 0.0031(2)
C1 0.0094(10) 0.0110(10) 0.0145(10) 0.0059(8) 0.0043(8) 0.0049(8)
C2 0.0126(10) 0.0179(11) 0.0117(11) 0.0014(9) 0.0012(8) 0.0053(9)
C3 0.0183(11) 0.0188(11) 0.0112(11) 0.0012(9) 0.0062(8) 0.0061(9)
C4 0.0129(11) 0.0128(10) 0.0176(11) 0.0027(8) 0.0082(9) 0.0054(8)
C5 0.0100(10) 0.0150(10) 0.0193(12) 0.0016(9) 0.0054(9) 0.0061(8)
C6 0.0083(10) 0.0201(11) 0.0191(12) 0.0002(9) -0.0010(8) 0.0051(9)
C7 0.0129(10) 0.0186(11) 0.0118(11) 0.0004(9) 0.0010(8) 0.0064(9)
C8 0.0108(10) 0.0133(10) 0.0120(10) 0.0033(8) 0.0042(8) 0.0062(8)
C9 0.0099(10) 0.0071(9) 0.0131(10) 0.0022(8) 0.0031(8) 0.0042(8)
C10 0.0115(10) 0.0082(10) 0.0151(11) 0.0025(8) 0.0041(8) 0.0043(8)
C11 0.0120(10) 0.0135(10) 0.0047(9) -0.0024(8) -0.0012(7) 0.0054(8)
C12 0.0094(10) 0.0168(11) 0.0111(10) 0.0013(9) 0.0034(8) 0.0018(9)
C13 0.0120(10) 0.0205(11) 0.0135(11) -0.0049(9) 0.0002(8) 0.0087(9)
C14 0.0220(11) 0.0139(11) 0.0135(11) -0.0029(9) -0.0001(9) 0.0086(9)
C15 0.0218(12) 0.0130(11) 0.0180(11) 0.0005(9) 0.0080(9) 0.0028(9)
C16 0.0127(10) 0.0171(11) 0.0151(11) -0.0030(9) 0.0050(8) 0.0041(9)
C17 0.0121(10) 0.0113(10) 0.0087(10) 0.0027(8) 0.0032(8) 0.0066(8)
C18 0.0143(11) 0.0163(11) 0.0098(10) 0.0016(8) -0.0031(8) 0.0044(9)
C19 0.0242(12) 0.0121(11) 0.0123(11) -0.0014(9) -0.0009(9) 0.0031(9)
C20 0.0254(12) 0.0147(11) 0.0154(11) 0.0043(9) 0.0049(9) 0.0118(10)
C21 0.0191(11) 0.0195(11) 0.0139(11) 0.0066(9) 0.0058(9) 0.0128(9)
C22 0.0130(11) 0.0275(12) 0.0107(10) 0.0062(9) 0.0026(8) 0.0114(9)
C23 0.0113(10) 0.0187(11) 0.0100(10) -0.0012(9) 0.0011(8) 0.0039(9)
C24 0.0115(10) 0.0134(10) 0.0100(10) 0.0024(8) 0.0045(8) 0.0059(8)
C25 0.0098(10) 0.0153(10) 0.0070(9) 0.0026(8) 0.0041(7) 0.0052(8)
C26 0.0153(10) 0.0174(11) 0.0082(10) 0.0032(8) 0.0056(8) 0.0082(9)
C27 0.0117(10) 0.0077(9) 0.0106(10) -0.0036(8) 0.0025(8) 0.0006(8)
C28 0.0170(11) 0.0098(10) 0.0144(11) -0.0001(9) 0.0040(8) 0.0047(8)
C29 0.0168(11) 0.0140(11) 0.0267(13) 0.0020(9) 0.0074(9) 0.0074(9)
C30 0.0197(11) 0.0138(11) 0.0200(12) -0.0017(9) 0.0104(9) 0.0016(9)
C31 0.0221(12) 0.0141(11) 0.0115(11) 0.0004(9) 0.0039(9) 0.0028(9)
C32 0.0138(11) 0.0131(10) 0.0148(11) -0.0025(8) -0.0008(8) 0.0045(9)

loop_
_atom_type_symbol
_atom_type_description
_atom_type_scat_dispersion_real
_atom_type_scat_dispersion_imag
_atom_type_scat_source
C C 0.0033 0.0016 'International Tables Vol C Tables 4.2.6.8 and 6.1.1.4'
H H 0.0000 0.0000 'International Tables Vol C Tables 4.2.6.8 and 6.1.1.4'
S S 0.1246 0.1234 'International Tables Vol C Tables 4.2.6.8 and 6.1.1.4'
Se Se -0.0929 2.2259 'International Tables Vol C Tables 4.2.6.8 and 6.1.1.4'

loop_
_geom_angle_atom_site_label_1
_geom_angle_atom_site_label_2
_geom_angle_atom_site_label_3
_geom_angle
_geom_angle_site_symmetry_1
_geom_angle_site_symmetry_3
_geom_angle_publ_flag
C1 Se1 Se2 102.85(6) . . ?
C1 Se1 S1 79.54(6) . . ?
Se2 Se1 S1 169.622(13) . . ?
C17 Se2 Se1 100.70(6) . . ?
C17 Se2 S2 79.86(6) . . ?
Se1 Se2 S2 179.225(12) . . ?
C8 S1 C11 103.26(9) . . ?
C8 S1 Se1 86.44(7) . . ?
C11 S1 Se1 83.10(6) . . ?
C24 S2 C27 101.39(9) . . ?
C24 S2 Se2 86.52(6) . . ?
C27 S2 Se2 97.83(7) . . ?
C2 C1 C9 119.66(18) . . ?
C2 C1 Se1 117.90(15) . . ?
C9 C1 Se1 122.17(14) . . ?
C1 C2 C3 122.13(19) . . ?
C1 C2 H1 121.5(14) . . ?
C3 C2 H1 116.4(14) . . ?
C4 C3 C2 119.87(19) . . ?
C4 C3 H2 120.4(12) . . ?
C2 C3 H2 119.7(12) . . ?
C3 C4 C10 120.47(19) . . ?
C3 C4 H3 123.4(14) . . ?
C10 C4 H3 116.1(14) . . ?
C6 C5 C10 121.70(19) . . ?
C6 C5 H4 122.0(13) . . ?
C10 C5 H4 116.3(13) . . ?
C5 C6 C7 118.80(19) . . ?
C5 C6 H5 121.5(12) . . ?
C7 C6 H5 119.6(12) . . ?
C8 C7 C6 121.55(19) . . ?
C8 C7 H6 118.8(13) . . ?
C6 C7 H6 119.6(13) . . ?
C7 C8 C9 121.69(18) . . ?
C7 C8 S1 115.34(15) . . ?
C9 C8 S1 122.98(14) . . ?
C8 C9 C1 127.20(17) . . ?
C8 C9 C10 115.68(17) . . ?
C1 C9 C10 117.11(17) . . ?
C4 C10 C5 118.93(18) . . ?
C4 C10 C9 120.57(18) . . ?
C5 C10 C9 120.48(18) . . ?
C16 C11 C12 119.99(18) . . ?
C16 C11 S1 123.78(15) . . ?
C12 C11 S1 116.22(15) . . ?
C13 C12 C11 120.48(19) . . ?
C13 C12 H7 120.5(13) . . ?
C11 C12 H7 119.0(13) . . ?
C12 C13 C14 119.89(19) . . ?
C12 C13 H8 119.3(12) . . ?
C14 C13 H8 120.8(12) . . ?
C15 C14 C13 119.58(19) . . ?
C15 C14 H9 120.0(12) . . ?
C13 C14 H9 120.4(12) . . ?
C14 C15 C16 120.98(19) . . ?
C14 C15 H10 119.8(13) . . ?
C16 C15 H10 119.2(13) . . ?
C15 C16 C11 119.08(19) . . ?
C15 C16 H11 120.9(12) . . ?
C11 C16 H11 120.0(12) . . ?
C18 C17 C25 119.63(17) . . ?
C18 C17 Se2 119.42(14) . . ?
C25 C17 Se2 120.76(14) . . ?
C17 C18 C19 122.03(19) . . ?
C17 C18 H12 121.9(14) . . ?
C19 C18 H12 116.0(14) . . ?
C20 C19 C18 119.80(19) . . ?
C20 C19 H13 118.1(12) . . ?
C18 C19 H13 122.1(13) . . ?
C19 C20 C26 120.58(19) . . ?
C19 C20 H14 120.4(13) . . ?
C26 C20 H14 118.9(13) . . ?
C22 C21 C26 121.71(19) . . ?
C22 C21 H15 121.2(14) . . ?
C26 C21 H15 117.1(14) . . ?
C21 C22 C23 119.36(19) . . ?
C21 C22 H16 123.1(13) . . ?
C23 C22 H16 117.5(13) . . ?
C24 C23 C22 121.03(19) . . ?
C24 C23 H17 119.9(12) . . ?
C22 C23 H17 119.0(12) . . ?
C23 C24 C25 121.28(18) . . ?
C23 C24 S2 117.23(15) . . ?
C25 C24 S2 121.40(14) . . ?
C24 C25 C26 116.55(17) . . ?
C24 C25 C17 126.31(17) . . ?
C26 C25 C17 117.13(17) . . ?
C20 C26 C21 120.06(18) . . ?
C20 C26 C25 120.30(18) . . ?
C21 C26 C25 119.64(18) . . ?
C28 C27 C32 119.91(18) . . ?
C28 C27 S2 117.55(14) . . ?
C32 C27 S2 122.30(15) . . ?
C27 C28 C29 120.10(19) . . ?
C27 C28 H18 121.4(12) . . ?
C29 C28 H18 118.5(12) . . ?
C30 C29 C28 120.0(2) . . ?
C30 C29 H19 120.6(13) . . ?
C28 C29 H19 119.4(13) . . ?
C29 C30 C31 119.83(19) . . ?
C29 C30 H20 119.6(13) . . ?
C31 C30 H20 120.6(13) . . ?
C32 C31 C30 120.41(19) . . ?
C32 C31 H21 118.9(12) . . ?
C30 C31 H21 120.6(12) . . ?
C31 C32 C27 119.67(19) . . ?
C31 C32 H22 123.8(12) . . ?
C27 C32 H22 116.5(12) . . ?

loop_
_geom_bond_atom_site_label_1
_geom_bond_atom_site_label_2
_geom_bond_distance
_geom_bond_site_symmetry_2
_geom_bond_publ_flag
Se1 C1 1.966(2) . ?
Se1 Se2 2.3561(6) . ?
Se1 S1 3.0122(9) . ?
Se2 C17 1.9577(19) . ?
Se2 S2 2.9495(9) . ?
S1 C8 1.7723(19) . ?
S1 C11 1.7748(19) . ?
S2 C24 1.7804(19) . ?
S2 C27 1.7938(19) . ?
C1 C2 1.374(3) . ?
C1 C9 1.437(3) . ?
C2 C3 1.406(3) . ?
C2 H1 0.92(2) . ?
C3 C4 1.362(3) . ?
C3 H2 0.94(2) . ?
C4 C10 1.411(3) . ?
C4 H3 0.91(2) . ?
C5 C6 1.360(3) . ?
C5 C10 1.417(3) . ?
C5 H4 0.90(2) . ?
C6 C7 1.407(3) . ?
C6 H5 0.97(2) . ?
C7 C8 1.375(3) . ?
C7 H6 0.99(2) . ?
C8 C9 1.432(3) . ?
C9 C10 1.441(3) . ?
C11 C16 1.390(3) . ?
C11 C12 1.391(3) . ?
C12 C13 1.378(3) . ?
C12 H7 0.88(2) . ?
C13 C14 1.391(3) . ?
C13 H8 0.898(19) . ?
C14 C15 1.383(3) . ?
C14 H9 0.97(2) . ?
C15 C16 1.389(3) . ?
C15 H10 0.98(2) . ?
C16 H11 0.96(2) . ?
C17 C18 1.370(3) . ?
C17 C25 1.442(3) . ?
C18 C19 1.404(3) . ?
C18 H12 0.89(2) . ?
C19 C20 1.360(3) . ?
C19 H13 0.97(2) . ?
C20 C26 1.414(3) . ?
C20 H14 0.90(2) . ?
C21 C22 1.360(3) . ?
C21 C26 1.419(3) . ?
C21 H15 0.92(2) . ?
C22 C23 1.403(3) . ?
C22 H16 0.94(2) . ?
C23 C24 1.377(3) . ?
C23 H17 0.94(2) . ?
C24 C25 1.432(3) . ?
C25 C26 1.433(3) . ?
C27 C28 1.388(3) . ?
C27 C32 1.391(3) . ?
C28 C29 1.391(3) . ?
C28 H18 0.912(19) . ?
C29 C30 1.383(3) . ?
C29 H19 0.93(2) . ?
C30 C31 1.390(3) . ?
C30 H20 0.95(2) . ?
C31 C32 1.386(3) . ?
C31 H21 0.98(2) . ?
C32 H22 0.92(2) . ?

loop_
_geom_torsion_atom_site_label_1
_geom_torsion_atom_site_label_2
_geom_torsion_atom_site_label_3
_geom_torsion_atom_site_label_4
_geom_torsion
_geom_torsion_site_symmetry_1
_geom_torsion_site_symmetry_2
_geom_torsion_site_symmetry_3
_geom_torsion_site_symmetry_4
_geom_torsion_publ_flag
C1 Se1 Se2 C17 -91.50(8) . . . . ?
S1 Se1 Se2 C17 10.74(9) . . . . ?
C1 Se1 Se2 S2 44.3(10) . . . . ?
S1 Se1 Se2 S2 146.6(10) . . . . ?
C1 Se1 S1 C8 -9.79(8) . . . . ?
Se2 Se1 S1 C8 -114.12(9) . . . . ?
C1 Se1 S1 C11 94.04(8) . . . . ?
Se2 Se1 S1 C11 -10.29(10) . . . . ?
C17 Se2 S2 C24 -17.57(8) . . . . ?
Se1 Se2 S2 C24 -153.5(10) . . . . ?
C17 Se2 S2 C27 83.47(8) . . . . ?
Se1 Se2 S2 C27 -52.5(10) . . . . ?
Se2 Se1 C1 C2 -5.16(16) . . . . ?
S1 Se1 C1 C2 -174.84(15) . . . . ?
Se2 Se1 C1 C9 -179.10(14) . . . . ?
S1 Se1 C1 C9 11.22(14) . . . . ?
C9 C1 C2 C3 3.2(3) . . . . ?
Se1 C1 C2 C3 -170.92(16) . . . . ?
C1 C2 C3 C4 0.8(3) . . . . ?
C2 C3 C4 C10 -2.8(3) . . . . ?
C10 C5 C6 C7 -1.0(3) . . . . ?
C5 C6 C7 C8 1.8(3) . . . . ?
C6 C7 C8 C9 0.2(3) . . . . ?
C6 C7 C8 S1 179.82(16) . . . . ?
C11 S1 C8 C7 107.29(16) . . . . ?
Se1 S1 C8 C7 -170.67(16) . . . . ?
C11 S1 C8 C9 -73.11(17) . . . . ?
Se1 S1 C8 C9 8.94(15) . . . . ?
C7 C8 C9 C1 176.14(18) . . . . ?
S1 C8 C9 C1 -3.4(3) . . . . ?
C7 C8 C9 C10 -2.8(3) . . . . ?
S1 C8 C9 C10 177.62(14) . . . . ?
C2 C1 C9 C8 176.14(17) . . . . ?
Se1 C1 C9 C8 -10.0(3) . . . . ?
C2 C1 C9 C10 -4.9(3) . . . . ?
Se1 C1 C9 C10 168.91(13) . . . . ?
C3 C4 C10 C5 179.37(18) . . . . ?
C3 C4 C10 C9 0.8(3) . . . . ?
C6 C5 C10 C4 179.69(18) . . . . ?
C6 C5 C10 C9 -1.8(3) . . . . ?
C8 C9 C10 C4 -177.94(17) . . . . ?
C1 C9 C10 C4 3.0(3) . . . . ?
C8 C9 C10 C5 3.6(3) . . . . ?
C1 C9 C10 C5 -175.50(17) . . . . ?
C8 S1 C11 C16 -13.99(19) . . . . ?
Se1 S1 C11 C16 -98.67(17) . . . . ?
C8 S1 C11 C12 166.96(15) . . . . ?
Se1 S1 C11 C12 82.29(15) . . . . ?
C16 C11 C12 C13 -0.8(3) . . . . ?
S1 C11 C12 C13 178.32(15) . . . . ?
C11 C12 C13 C14 0.7(3) . . . . ?
C12 C13 C14 C15 -0.1(3) . . . . ?
C13 C14 C15 C16 -0.5(3) . . . . ?
C14 C15 C16 C11 0.5(3) . . . . ?
C12 C11 C16 C15 0.2(3) . . . . ?
S1 C11 C16 C15 -178.85(15) . . . . ?
Se1 Se2 C17 C18 13.00(16) . . . . ?
S2 Se2 C17 C18 -166.45(16) . . . . ?
Se1 Se2 C17 C25 -161.96(13) . . . . ?
S2 Se2 C17 C25 18.59(13) . . . . ?
C25 C17 C18 C19 4.2(3) . . . . ?
Se2 C17 C18 C19 -170.82(16) . . . . ?
C17 C18 C19 C20 2.4(3) . . . . ?
C18 C19 C20 C26 -5.0(3) . . . . ?
C26 C21 C22 C23 -2.2(3) . . . . ?
C21 C22 C23 C24 2.0(3) . . . . ?
C22 C23 C24 C25 2.8(3) . . . . ?
C22 C23 C24 S2 -174.01(15) . . . . ?
C27 S2 C24 C23 96.72(16) . . . . ?
Se2 S2 C24 C23 -165.98(15) . . . . ?
C27 S2 C24 C25 -80.09(17) . . . . ?
Se2 S2 C24 C25 17.21(15) . . . . ?
C23 C24 C25 C26 -7.1(3) . . . . ?
S2 C24 C25 C26 169.54(13) . . . . ?
C23 C24 C25 C17 174.37(18) . . . . ?
S2 C24 C25 C17 -8.9(3) . . . . ?
C18 C17 C25 C24 170.59(19) . . . . ?
Se2 C17 C25 C24 -14.5(3) . . . . ?
C18 C17 C25 C26 -7.9(3) . . . . ?
Se2 C17 C25 C26 167.07(13) . . . . ?
C19 C20 C26 C21 -179.2(2) . . . . ?
C19 C20 C26 C25 1.0(3) . . . . ?
C22 C21 C26 C20 177.68(19) . . . . ?
C22 C21 C26 C25 -2.5(3) . . . . ?
C24 C25 C26 C20 -173.24(17) . . . . ?
C17 C25 C26 C20 5.4(3) . . . . ?
C24 C25 C26 C21 6.9(3) . . . . ?
C17 C25 C26 C21 -174.47(17) . . . . ?
C24 S2 C27 C28 135.46(16) . . . . ?
Se2 S2 C27 C28 47.46(16) . . . . ?
C24 S2 C27 C32 -50.15(18) . . . . ?
Se2 S2 C27 C32 -138.15(16) . . . . ?
C32 C27 C28 C29 -2.7(3) . . . . ?
S2 C27 C28 C29 171.84(15) . . . . ?
C27 C28 C29 C30 1.2(3) . . . . ?
C28 C29 C30 C31 1.0(3) . . . . ?
C29 C30 C31 C32 -1.6(3) . . . . ?
C30 C31 C32 C27 0.1(3) . . . . ?
C28 C27 C32 C31 2.0(3) . . . . ?
S2 C27 C32 C31 -172.22(15) . . . . ?

loop_
_cod_related_entry_id
_cod_related_entry_database
_cod_related_entry_code
1 ChemSpider 30652921
